data_7706223
loop_
_publ_author_name
'Zhan, Shun-Ze'
'Chen, Wei'
'Zheng, Ji'
'Ng, Seik Weng'
'Li, Dan'

_publ_section_title
;
 Luminescent polymorphic aggregates of trinuclear Cu(I)-pyrazolate tuned
 by intertrimeric CuN<sub>Py</sub> weak coordination bonds.
;
_journal_issue 5
_journal_name_full 'Dalton transactions (Cambridge, England : 2003)'
_journal_page_first 1733
_journal_page_last 1739
_journal_paper_doi 10.1039/d0dt03661g
_journal_volume 50
_journal_year 2021
_chemical_formula_moiety 'Cu3 (C10 H10 N3 S)3, 0.5(C7 H8)'
_chemical_formula_sum 'C33.5 H34 Cu3 N9 S3'
_chemical_formula_weight 849.49
_space_group_crystal_system triclinic
_space_group_IT_number 2
_space_group_name_Hall '-P 1'
_space_group_name_H-M_alt 'P -1'
_atom_sites_solution_hydrogens geom
_audit_creation_method SHELXL-2018/3
_audit_update_record
;
2020-12-21 deposited with the CCDC.	2020-12-24 downloaded from the CCDC.
;
_cell_angle_alpha 103.592(3)
_cell_angle_beta 98.639(3)
_cell_angle_gamma 92.783(3)
_cell_formula_units_Z 2
_cell_length_a 10.0679(3)
_cell_length_b 12.1410(4)
_cell_length_c 14.9936(5)
_cell_measurement_reflns_used 8781
_cell_measurement_temperature 100(2)
_cell_measurement_theta_max 27.4810
_cell_measurement_theta_min 3.7730
_cell_volume 1754.48(10)
_computing_cell_refinement 'CrysAlisPro 1.171.41.67a (Rigaku OD, 2020)'
_computing_data_collection
; 
CrysAlisPro, Agilent Technologies,
Version 1.171.36.32 (release 02-08-2013 CrysAlis171 .NET)
(compiled Aug  2 2013,16:46:58)
Empirical absorption correction using spherical harmonics,
 implemented in SCALE3 ABSPACK scaling algorithm.
;
_computing_data_reduction 'CrysAlisPro 1.171.41.67a (Rigaku OD, 2020)'
_computing_molecular_graphics 'Bruker SHELXTL'
_computing_publication_material 'Bruker SHELXTL'
_computing_structure_refinement 'SHELXL-2018/3 (Sheldrick, 2018)'
_computing_structure_solution 'SHELXL-2018/3 (Sheldrick, 2018)'
_diffrn_ambient_temperature 100(2)
_diffrn_detector_area_resol_mean 10.4098
_diffrn_measured_fraction_theta_full 0.997
_diffrn_measured_fraction_theta_max 0.962
_diffrn_measurement_device_type 'Xcalibur, Atlas, Gemini'
_diffrn_measurement_method '\w scans'
_diffrn_radiation_type MoK\a
_diffrn_radiation_wavelength 0.71073
_diffrn_reflns_av_R_equivalents 0.0197
_diffrn_reflns_av_unetI/netI 0.0329
_diffrn_reflns_Laue_measured_fraction_full 0.997
_diffrn_reflns_Laue_measured_fraction_max 0.962
_diffrn_reflns_limit_h_max 13
_diffrn_reflns_limit_h_min -12
_diffrn_reflns_limit_k_max 15
_diffrn_reflns_limit_k_min -12
_diffrn_reflns_limit_l_max 19
_diffrn_reflns_limit_l_min -19
_diffrn_reflns_number 14901
_diffrn_reflns_point_group_measured_fraction_full 0.997
_diffrn_reflns_point_group_measured_fraction_max 0.962
_diffrn_reflns_theta_full 25.242
_diffrn_reflns_theta_max 27.579
_diffrn_reflns_theta_min 3.396
_diffrn_source 'Enhance (Mo) X-ray Source'
_exptl_absorpt_coefficient_mu 2.020
_exptl_absorpt_correction_T_max 0.6881
_exptl_absorpt_correction_T_min 0.4316
_exptl_absorpt_correction_type gaussian
_exptl_absorpt_process_details
;
CrysAlisPro, Agilent Technologies,
Version 1.171.36.32 (release 02-08-2013 CrysAlis171 .NET)
(compiled Aug  2 2013,16:46:58)
Empirical absorption correction using spherical harmonics,
 implemented in SCALE3 ABSPACK scaling algorithm.
;
_exptl_crystal_colour 'light yellow'
_exptl_crystal_density_diffrn 1.608
_exptl_crystal_density_method 'not measured'
_exptl_crystal_description block
_exptl_crystal_F_000 866
_exptl_crystal_size_max 0.500
_exptl_crystal_size_mid 0.250
_exptl_crystal_size_min 0.200
_refine_diff_density_max 0.710
_refine_diff_density_min -0.464
_refine_diff_density_rms 0.072
_refine_ls_extinction_method none
_refine_ls_goodness_of_fit_ref 1.036
_refine_ls_hydrogen_treatment constr
_refine_ls_matrix_type full
_refine_ls_number_parameters 464
_refine_ls_number_reflns 7801
_refine_ls_number_restraints 43
_refine_ls_restrained_S_all 1.039
_refine_ls_R_factor_all 0.0337
_refine_ls_R_factor_gt 0.0285
_refine_ls_shift/su_max 0.002
_refine_ls_shift/su_mean 0.000
_refine_ls_structure_factor_coef Fsqd
_refine_ls_weighting_details 'w=1/[\s^2^(Fo^2^)+(0.0322P)^2^+1.0605P] where P=(Fo^2^+2Fc^2^)/3'
_refine_ls_weighting_scheme calc
_refine_ls_wR_factor_gt 0.0689
_refine_ls_wR_factor_ref 0.0716
_reflns_Friedel_coverage 0.000
_reflns_number_gt 6929
_reflns_number_total 7801
_reflns_threshold_expression 'I > 2\s(I)'
_cod_data_source_file d0dt03661g2.cif
_cod_data_source_block 4
_cod_depositor_comments 'Adding full bibliography for 7706219--7706223.cif.'
_cod_original_formula_sum 'C33.50 H34 Cu3 N9 S3'
_cod_database_code 7706223
_shelx_shelxl_version_number 2018/3
_shelx_space_group_comment
;
The symmetry employed for this shelxl refinement is uniquely defined
by the following loop, which should always be used as a source of
symmetry information in preference to the above space-group names.
They are only intended as comments.
;
_shelx_estimated_absorpt_t_min 0.432
_shelx_estimated_absorpt_t_max 0.688

loop_
_space_group_symop_operation_xyz
'x, y, z'
'-x, -y, -z'

loop_
_atom_site_label
_atom_site_type_symbol
_atom_site_fract_x
_atom_site_fract_y
_atom_site_fract_z
_atom_site_U_iso_or_equiv
_atom_site_adp_type
_atom_site_occupancy
_atom_site_site_symmetry_order
_atom_site_calc_flag
_atom_site_refinement_flags_posn
_atom_site_refinement_flags_adp
_atom_site_refinement_flags_occupancy
_atom_site_disorder_assembly
_atom_site_disorder_group
Cu3 Cu 0.59121(2) 0.14094(2) 0.31112(2) 0.01508(7) Uani 1 1 d . . . . .
Cu2 Cu 0.38946(3) 0.22643(2) 0.14899(2) 0.01734(7) Uani 1 1 d . . . . .
Cu1 Cu 0.65826(3) 0.10603(2) 0.10085(2) 0.01540(7) Uani 1 1 d . . . . .
S1 S 0.14664(5) 0.30687(4) 0.47663(3) 0.01507(11) Uani 1 1 d . . . . .
S2 S 0.40553(5) 0.20177(4) -0.23488(3) 0.01600(11) Uani 1 1 d . . . . .
S3 S 1.12311(5) -0.00464(4) 0.31800(4) 0.01703(11) Uani 1 1 d . . . . .
N5 N 0.41631(16) 0.17637(14) 0.32852(11) 0.0126(3) Uani 1 1 d . . . . .
N4 N 0.33890(17) 0.22324(14) 0.26518(11) 0.0131(3) Uani 1 1 d . . . . .
N6 N 0.29760(18) 0.68330(15) 0.58784(13) 0.0195(4) Uani 1 1 d . . . . .
N2 N 0.41823(18) 0.18311(14) 0.02371(12) 0.0156(4) Uani 1 1 d . . . . .
N1 N 0.53912(18) 0.14008(14) 0.00629(12) 0.0159(4) Uani 1 1 d . . . . .
N3 N 0.5471(2) 0.57972(17) -0.18025(13) 0.0321(5) Uani 1 1 d . . . . .
N8 N 0.78525(17) 0.07683(14) 0.19382(11) 0.0144(3) Uani 1 1 d . . . . .
N7 N 0.75262(17) 0.08383(14) 0.28090(11) 0.0131(3) Uani 1 1 d . . . . .
N9 N 1.0750(2) -0.37928(17) 0.31940(16) 0.0330(5) Uani 1 1 d . . . . .
C15 C 0.4195(2) 0.14888(18) 0.48706(14) 0.0183(4) Uani 1 1 d . . . . .
H15A H 0.518217 0.159418 0.497242 0.028 Uiso 1 1 calc R U . . .
H15B H 0.390418 0.067576 0.473146 0.028 Uiso 1 1 calc R U . . .
H15C H 0.386665 0.188770 0.543219 0.028 Uiso 1 1 calc R U . . .
C14 C 0.3633(2) 0.19601(16) 0.40701(13) 0.0121(4) Uani 1 1 d . . . . .
C13 C 0.2507(2) 0.25684(16) 0.39524(13) 0.0126(4) Uani 1 1 d . . . . .
C12 C 0.2383(2) 0.27093(16) 0.30478(14) 0.0136(4) Uani 1 1 d . . . . .
C11 C 0.1351(2) 0.32843(18) 0.25376(15) 0.0198(4) Uani 1 1 d . . . . .
H11A H 0.161539 0.333288 0.194404 0.030 Uiso 1 1 calc R U . . .
H11B H 0.128925 0.405191 0.291440 0.030 Uiso 1 1 calc R U . . .
H11C H 0.047298 0.284521 0.241978 0.030 Uiso 1 1 calc R U . . .
C16 C 0.2062(2) 0.45221(16) 0.51696(13) 0.0134(4) Uani 1 1 d . . . . .
C17 C 0.3157(2) 0.49987(17) 0.48824(14) 0.0159(4) Uani 1 1 d . . . . .
H17 H 0.361417 0.454832 0.443701 0.019 Uiso 1 1 calc R U . . .
C18 C 0.3568(2) 0.61369(18) 0.52549(15) 0.0195(4) Uani 1 1 d . . . . .
H18 H 0.432225 0.644672 0.505465 0.023 Uiso 1 1 calc R U . . .
C19 C 0.1910(2) 0.63678(18) 0.61318(15) 0.0195(4) Uani 1 1 d . . . . .
H19 H 0.145900 0.684682 0.656442 0.023 Uiso 1 1 calc R U . . .
C20 C 0.1415(2) 0.52378(18) 0.58098(14) 0.0165(4) Uani 1 1 d . . . . .
H20 H 0.065321 0.495511 0.601927 0.020 Uiso 1 1 calc R U . . .
C5 C 0.2203(2) 0.2513(2) -0.06005(15) 0.0221(5) Uani 1 1 d . . . . .
H5A H 0.189905 0.261404 0.000252 0.033 Uiso 1 1 calc R U . . .
H5B H 0.155119 0.198292 -0.107958 0.033 Uiso 1 1 calc R U . . .
H5C H 0.227393 0.324862 -0.076061 0.033 Uiso 1 1 calc R U . . .
C4 C 0.3549(2) 0.20454(17) -0.05453(14) 0.0149(4) Uani 1 1 d . . . . .
C3 C 0.4352(2) 0.17680(17) -0.12363(13) 0.0141(4) Uani 1 1 d . . . . .
C2 C 0.5499(2) 0.13618(17) -0.08259(14) 0.0152(4) Uani 1 1 d . . . . .
C1 C 0.6686(2) 0.0930(2) -0.12351(15) 0.0225(5) Uani 1 1 d . . . . .
H1A H 0.732511 0.070969 -0.076077 0.034 Uiso 1 1 calc R U . . .
H1B H 0.712546 0.152823 -0.145683 0.034 Uiso 1 1 calc R U . . .
H1C H 0.638918 0.026739 -0.175771 0.034 Uiso 1 1 calc R U . . .
C6 C 0.4617(2) 0.34772(18) -0.21144(14) 0.0173(4) Uani 1 1 d . . . . .
C7 C 0.4381(2) 0.40544(19) -0.28135(14) 0.0204(5) Uani 1 1 d . . . . .
H7 H 0.391803 0.366843 -0.341436 0.024 Uiso 1 1 calc R U . . .
C8 C 0.4822(2) 0.51911(19) -0.26291(15) 0.0234(5) Uani 1 1 d . . . . .
H8 H 0.465467 0.556559 -0.311921 0.028 Uiso 1 1 calc R U . . .
C9 C 0.5686(4) 0.5229(2) -0.11413(18) 0.0525(9) Uani 1 1 d . . . . .
H9 H 0.614097 0.563820 -0.054464 0.063 Uiso 1 1 calc R U . . .
C10 C 0.5298(3) 0.4093(2) -0.12583(17) 0.0408(7) Uani 1 1 d . . . . .
H10 H 0.549580 0.373870 -0.075822 0.049 Uiso 1 1 calc R U . . .
C25 C 0.9776(2) 0.0319(2) 0.11055(15) 0.0259(5) Uani 1 1 d . . . . .
H25A H 0.910119 0.033160 0.056472 0.039 Uiso 1 1 calc R U . . .
H25B H 1.018057 -0.040836 0.099512 0.039 Uiso 1 1 calc R U . . .
H25C H 1.047974 0.094252 0.120381 0.039 Uiso 1 1 calc R U . . .
C24 C 0.9116(2) 0.04597(17) 0.19464(14) 0.0153(4) Uani 1 1 d . . . . .
C23 C 0.9618(2) 0.03267(16) 0.28261(14) 0.0138(4) Uani 1 1 d . . . . .
C22 C 0.8584(2) 0.05828(16) 0.33485(13) 0.0133(4) Uani 1 1 d . . . . .
C21 C 0.8557(2) 0.0597(2) 0.43428(14) 0.0213(5) Uani 1 1 d . . . . .
H21A H 0.779799 0.100617 0.454821 0.032 Uiso 1 1 calc R U . . .
H21B H 0.940255 0.098066 0.472578 0.032 Uiso 1 1 calc R U . . .
H21C H 0.845194 -0.018521 0.440804 0.032 Uiso 1 1 calc R U . . .
C26 C 1.0978(2) -0.15053(17) 0.31297(13) 0.0151(4) Uani 1 1 d . . . . .
C27 C 1.2119(2) -0.20955(19) 0.32489(15) 0.0218(5) Uani 1 1 d . . . . .
H27 H 1.299673 -0.173163 0.331081 0.026 Uiso 1 1 calc R U . . .
C28 C 1.1943(3) -0.3218(2) 0.32745(18) 0.0297(5) Uani 1 1 d . . . . .
H28 H 1.272735 -0.361265 0.335522 0.036 Uiso 1 1 calc R U . . .
C29 C 0.9667(3) -0.3214(2) 0.30555(18) 0.0282(5) Uani 1 1 d . . . . .
H29 H 0.880098 -0.360531 0.297837 0.034 Uiso 1 1 calc R U . . .
C30 C 0.9727(2) -0.20882(18) 0.30178(15) 0.0184(4) Uani 1 1 d . . . . .
H30 H 0.892529 -0.172163 0.291692 0.022 Uiso 1 1 calc R U . . .
C31 C 0.0478(6) 0.5539(5) 0.9826(4) 0.061(2) Uani 0.5 1 d DG U P A -1
C32 C -0.0358(6) 0.4780(5) 0.9095(3) 0.059(3) Uani 0.5 1 d G U P A -1
H32 H -0.034257 0.482325 0.847210 0.071 Uiso 0.5 1 calc R U P A -1
C33 C -0.1218(6) 0.3958(4) 0.9275(3) 0.078(3) Uani 0.5 1 d G U P A -1
H33 H -0.179037 0.343958 0.877589 0.093 Uiso 0.5 1 calc R U P A -1
C34 C -0.1242(6) 0.3895(4) 1.0187(4) 0.066(3) Uani 0.5 1 d G U P A -1
H34 H -0.182947 0.333329 1.031004 0.080 Uiso 0.5 1 calc R U P A -1
C35 C -0.0405(6) 0.4654(5) 1.0918(3) 0.0522(18) Uani 0.5 1 d G U P A -1
H35 H -0.042078 0.461067 1.154042 0.063 Uiso 0.5 1 calc R U P A -1
C36 C 0.0455(6) 0.5476(4) 1.0737(4) 0.063(3) Uani 0.5 1 d G U P A -1
H36 H 0.102703 0.599436 1.123665 0.076 Uiso 0.5 1 calc R U P A -1
C37 C 0.1386(12) 0.6391(10) 0.9557(7) 0.085(4) Uani 0.5 1 d D U P A -1
H37A H 0.085062 0.697785 0.937112 0.128 Uiso 0.5 1 calc R U P A -1
H37B H 0.180907 0.600304 0.903632 0.128 Uiso 0.5 1 calc R U P A -1
H37C H 0.208605 0.674647 1.008993 0.128 Uiso 0.5 1 calc R U P A -1

loop_
_atom_site_aniso_label
_atom_site_aniso_U_11
_atom_site_aniso_U_22
_atom_site_aniso_U_33
_atom_site_aniso_U_23
_atom_site_aniso_U_13
_atom_site_aniso_U_12
Cu3 0.01301(13) 0.01862(13) 0.01667(12) 0.00691(10) 0.00619(10) 0.00695(10)
Cu2 0.02040(14) 0.02169(14) 0.01211(12) 0.00571(10) 0.00565(10) 0.00640(11)
Cu1 0.01882(14) 0.01619(13) 0.01229(12) 0.00547(10) 0.00178(10) 0.00516(10)
S1 0.0156(3) 0.0121(2) 0.0180(2) 0.00127(19) 0.00820(19) 0.00086(18)
S2 0.0199(3) 0.0160(2) 0.0110(2) 0.00313(19) -0.00009(19) 0.0002(2)
S3 0.0112(2) 0.0150(2) 0.0241(3) 0.0038(2) 0.0019(2) 0.00176(19)
N5 0.0119(8) 0.0119(8) 0.0141(8) 0.0036(6) 0.0020(6) 0.0014(6)
N4 0.0143(8) 0.0127(8) 0.0136(8) 0.0046(7) 0.0038(6) 0.0029(6)
N6 0.0172(9) 0.0145(9) 0.0253(9) 0.0011(7) 0.0040(7) 0.0032(7)
N2 0.0171(9) 0.0142(8) 0.0161(8) 0.0041(7) 0.0035(7) 0.0028(7)
N1 0.0178(9) 0.0159(8) 0.0149(8) 0.0046(7) 0.0036(7) 0.0038(7)
N3 0.0560(15) 0.0215(10) 0.0183(9) 0.0073(8) 0.0035(9) -0.0074(10)
N8 0.0174(9) 0.0148(8) 0.0128(8) 0.0040(7) 0.0058(7) 0.0051(7)
N7 0.0150(9) 0.0134(8) 0.0120(8) 0.0036(6) 0.0040(6) 0.0037(7)
N9 0.0346(13) 0.0232(10) 0.0480(13) 0.0168(10) 0.0134(10) 0.0093(9)
C15 0.0195(11) 0.0196(10) 0.0174(10) 0.0067(9) 0.0036(8) 0.0046(8)
C14 0.0127(10) 0.0087(9) 0.0144(9) 0.0016(7) 0.0034(7) -0.0010(7)
C13 0.0132(10) 0.0094(9) 0.0154(9) 0.0015(7) 0.0059(7) 0.0007(7)
C12 0.0134(10) 0.0089(9) 0.0178(9) 0.0012(8) 0.0037(8) 0.0014(7)
C11 0.0208(11) 0.0199(11) 0.0208(10) 0.0066(9) 0.0057(9) 0.0081(9)
C16 0.0127(10) 0.0130(9) 0.0142(9) 0.0033(8) 0.0010(7) 0.0018(7)
C17 0.0153(10) 0.0153(10) 0.0177(10) 0.0027(8) 0.0065(8) 0.0040(8)
C18 0.0172(11) 0.0177(10) 0.0242(11) 0.0045(9) 0.0066(9) 0.0011(8)
C19 0.0162(11) 0.0178(10) 0.0229(10) 0.0003(9) 0.0046(8) 0.0053(8)
C20 0.0129(10) 0.0181(10) 0.0193(10) 0.0043(8) 0.0052(8) 0.0033(8)
C5 0.0188(11) 0.0269(12) 0.0200(10) 0.0047(9) 0.0025(9) 0.0050(9)
C4 0.0176(10) 0.0123(9) 0.0142(9) 0.0034(8) 0.0014(8) -0.0009(8)
C3 0.0162(10) 0.0138(9) 0.0119(9) 0.0038(8) 0.0011(7) -0.0008(8)
C2 0.0178(11) 0.0140(9) 0.0143(9) 0.0038(8) 0.0036(8) 0.0008(8)
C1 0.0242(12) 0.0269(12) 0.0182(10) 0.0058(9) 0.0066(9) 0.0090(9)
C6 0.0183(11) 0.0173(10) 0.0163(10) 0.0047(8) 0.0020(8) 0.0007(8)
C7 0.0259(12) 0.0224(11) 0.0125(9) 0.0049(8) 0.0008(8) 0.0031(9)
C8 0.0352(14) 0.0202(11) 0.0175(10) 0.0086(9) 0.0051(9) 0.0052(10)
C9 0.098(3) 0.0299(14) 0.0191(12) 0.0085(11) -0.0170(14) -0.0281(16)
C10 0.071(2) 0.0267(13) 0.0183(11) 0.0123(10) -0.0155(12) -0.0171(13)
C25 0.0285(13) 0.0338(13) 0.0205(11) 0.0097(10) 0.0132(10) 0.0109(10)
C24 0.0169(10) 0.0138(9) 0.0161(9) 0.0034(8) 0.0057(8) 0.0032(8)
C23 0.0133(10) 0.0120(9) 0.0169(9) 0.0038(8) 0.0039(8) 0.0041(7)
C22 0.0143(10) 0.0110(9) 0.0142(9) 0.0021(8) 0.0025(8) 0.0019(7)
C21 0.0218(12) 0.0306(12) 0.0151(10) 0.0096(9) 0.0048(8) 0.0106(9)
C26 0.0168(10) 0.0175(10) 0.0131(9) 0.0065(8) 0.0034(8) 0.0043(8)
C27 0.0170(11) 0.0253(11) 0.0270(11) 0.0116(10) 0.0058(9) 0.0070(9)
C28 0.0258(13) 0.0300(13) 0.0419(14) 0.0199(11) 0.0111(11) 0.0138(10)
C29 0.0256(13) 0.0221(12) 0.0413(14) 0.0130(11) 0.0110(11) 0.0028(10)
C30 0.0158(11) 0.0196(10) 0.0218(10) 0.0075(9) 0.0044(8) 0.0051(8)
C31 0.061(5) 0.061(4) 0.053(4) 0.004(3) -0.007(3) 0.024(4)
C32 0.067(6) 0.061(5) 0.044(4) 0.004(4) 0.002(4) 0.018(4)
C33 0.090(6) 0.062(5) 0.061(5) -0.003(4) -0.015(4) -0.011(4)
C34 0.082(6) 0.064(6) 0.055(5) 0.021(4) 0.007(5) 0.002(5)
C35 0.070(5) 0.049(4) 0.034(3) 0.012(3) -0.011(3) 0.018(3)
C36 0.074(6) 0.070(5) 0.030(3) -0.007(4) -0.021(4) 0.027(5)
C37 0.090(7) 0.094(7) 0.064(6) 0.029(6) -0.012(5) -0.024(6)

loop_
_atom_type_symbol
_atom_type_description
_atom_type_scat_dispersion_real
_atom_type_scat_dispersion_imag
_atom_type_scat_source
C C 0.0033 0.0016 'International Tables Vol C Tables 4.2.6.8 and 6.1.1.4'
H H 0.0000 0.0000 'International Tables Vol C Tables 4.2.6.8 and 6.1.1.4'
N N 0.0061 0.0033 'International Tables Vol C Tables 4.2.6.8 and 6.1.1.4'
S S 0.1246 0.1234 'International Tables Vol C Tables 4.2.6.8 and 6.1.1.4'
Cu Cu 0.3201 1.2651 'International Tables Vol C Tables 4.2.6.8 and 6.1.1.4'

loop_
_geom_angle_atom_site_label_1
_geom_angle_atom_site_label_2
_geom_angle_atom_site_label_3
_geom_angle
_geom_angle_site_symmetry_1
_geom_angle_site_symmetry_3
_geom_angle_publ_flag
N7 Cu3 N5 170.84(7) . . ?
N7 Cu3 N6 93.76(7) . 2_666 ?
N5 Cu3 N6 95.40(6) . 2_666 ?
N4 Cu2 N2 162.62(7) . . ?
N4 Cu2 N3 98.23(7) . 2_665 ?
N2 Cu2 N3 99.04(7) . 2_665 ?
N1 Cu1 N8 176.75(8) . . ?
C13 S1 C16 102.08(9) . . ?
C3 S2 C6 101.67(10) . . ?
C23 S3 C26 103.82(10) . . ?
C14 N5 N4 108.42(15) . . ?
C14 N5 Cu3 128.97(14) . . ?
N4 N5 Cu3 119.50(13) . . ?
C12 N4 N5 108.29(16) . . ?
C12 N4 Cu2 129.67(14) . . ?
N5 N4 Cu2 121.75(12) . . ?
C19 N6 C18 115.87(18) . . ?
C19 N6 Cu3 117.70(13) . 2_666 ?
C18 N6 Cu3 123.36(15) . 2_666 ?
C4 N2 N1 108.14(16) . . ?
C4 N2 Cu2 132.18(14) . . ?
N1 N2 Cu2 118.37(12) . . ?
C2 N1 N2 108.56(16) . . ?
C2 N1 Cu1 130.96(15) . . ?
N2 N1 Cu1 120.39(13) . . ?
C9 N3 C8 115.6(2) . . ?
C9 N3 Cu2 121.19(16) . 2_665 ?
C8 N3 Cu2 123.17(16) . 2_665 ?
C24 N8 N7 108.24(16) . . ?
C24 N8 Cu1 132.29(14) . . ?
N7 N8 Cu1 119.46(13) . . ?
C22 N7 N8 108.43(16) . . ?
C22 N7 Cu3 130.26(14) . . ?
N8 N7 Cu3 120.78(13) . . ?
C28 N9 C29 115.8(2) . . ?
C14 C15 H15A 109.5 . . ?
C14 C15 H15B 109.5 . . ?
H15A C15 H15B 109.5 . . ?
C14 C15 H15C 109.5 . . ?
H15A C15 H15C 109.5 . . ?
H15B C15 H15C 109.5 . . ?
N5 C14 C13 108.65(17) . . ?
N5 C14 C15 121.25(17) . . ?
C13 C14 C15 129.97(18) . . ?
C14 C13 C12 105.82(17) . . ?
C14 C13 S1 127.57(16) . . ?
C12 C13 S1 126.61(15) . . ?
N4 C12 C13 108.81(17) . . ?
N4 C12 C11 121.62(18) . . ?
C13 C12 C11 129.56(18) . . ?
C12 C11 H11A 109.5 . . ?
C12 C11 H11B 109.5 . . ?
H11A C11 H11B 109.5 . . ?
C12 C11 H11C 109.5 . . ?
H11A C11 H11C 109.5 . . ?
H11B C11 H11C 109.5 . . ?
C17 C16 C20 117.61(18) . . ?
C17 C16 S1 123.18(15) . . ?
C20 C16 S1 119.21(16) . . ?
C18 C17 C16 118.92(18) . . ?
C18 C17 H17 120.5 . . ?
C16 C17 H17 120.5 . . ?
N6 C18 C17 124.4(2) . . ?
N6 C18 H18 117.8 . . ?
C17 C18 H18 117.8 . . ?
N6 C19 C20 124.70(19) . . ?
N6 C19 H19 117.7 . . ?
C20 C19 H19 117.7 . . ?
C19 C20 C16 118.5(2) . . ?
C19 C20 H20 120.8 . . ?
C16 C20 H20 120.8 . . ?
C4 C5 H5A 109.5 . . ?
C4 C5 H5B 109.5 . . ?
H5A C5 H5B 109.5 . . ?
C4 C5 H5C 109.5 . . ?
H5A C5 H5C 109.5 . . ?
H5B C5 H5C 109.5 . . ?
N2 C4 C3 108.91(18) . . ?
N2 C4 C5 122.04(18) . . ?
C3 C4 C5 129.05(19) . . ?
C2 C3 C4 105.92(17) . . ?
C2 C3 S2 126.96(16) . . ?
C4 C3 S2 126.82(16) . . ?
N1 C2 C3 108.46(18) . . ?
N1 C2 C1 121.94(18) . . ?
C3 C2 C1 129.60(19) . . ?
C2 C1 H1A 109.5 . . ?
C2 C1 H1B 109.5 . . ?
H1A C1 H1B 109.5 . . ?
C2 C1 H1C 109.5 . . ?
H1A C1 H1C 109.5 . . ?
H1B C1 H1C 109.5 . . ?
C10 C6 C7 117.0(2) . . ?
C10 C6 S2 123.29(17) . . ?
C7 C6 S2 119.73(16) . . ?
C8 C7 C6 119.58(19) . . ?
C8 C7 H7 120.2 . . ?
C6 C7 H7 120.2 . . ?
N3 C8 C7 123.9(2) . . ?
N3 C8 H8 118.0 . . ?
C7 C8 H8 118.0 . . ?
N3 C9 C10 124.9(2) . . ?
N3 C9 H9 117.6 . . ?
C10 C9 H9 117.6 . . ?
C9 C10 C6 119.0(2) . . ?
C9 C10 H10 120.5 . . ?
C6 C10 H10 120.5 . . ?
C24 C25 H25A 109.5 . . ?
C24 C25 H25B 109.5 . . ?
H25A C25 H25B 109.5 . . ?
C24 C25 H25C 109.5 . . ?
H25A C25 H25C 109.5 . . ?
H25B C25 H25C 109.5 . . ?
N8 C24 C23 108.83(18) . . ?
N8 C24 C25 121.47(19) . . ?
C23 C24 C25 129.70(19) . . ?
C24 C23 C22 105.59(17) . . ?
C24 C23 S3 125.70(16) . . ?
C22 C23 S3 128.69(16) . . ?
N7 C22 C23 108.91(17) . . ?
N7 C22 C21 121.57(18) . . ?
C23 C22 C21 129.52(18) . . ?
C22 C21 H21A 109.5 . . ?
C22 C21 H21B 109.5 . . ?
H21A C21 H21B 109.5 . . ?
C22 C21 H21C 109.5 . . ?
H21A C21 H21C 109.5 . . ?
H21B C21 H21C 109.5 . . ?
C30 C26 C27 118.2(2) . . ?
C30 C26 S3 124.22(16) . . ?
C27 C26 S3 117.54(17) . . ?
C28 C27 C26 118.4(2) . . ?
C28 C27 H27 120.8 . . ?
C26 C27 H27 120.8 . . ?
N9 C28 C27 124.7(2) . . ?
N9 C28 H28 117.7 . . ?
C27 C28 H28 117.7 . . ?
N9 C29 C30 124.3(2) . . ?
N9 C29 H29 117.8 . . ?
C30 C29 H29 117.8 . . ?
C29 C30 C26 118.6(2) . . ?
C29 C30 H30 120.7 . . ?
C26 C30 H30 120.7 . . ?
C32 C31 C36 120.0 . . ?
C32 C31 C37 116.0(6) . . ?
C36 C31 C37 124.0(6) . . ?
C31 C32 C33 120.0 . . ?
C31 C32 H32 120.0 . . ?
C33 C32 H32 120.0 . . ?
C34 C33 C32 120.0 . . ?
C34 C33 H33 120.0 . . ?
C32 C33 H33 120.0 . . ?
C35 C34 C33 120.0 . . ?
C35 C34 H34 120.0 . . ?
C33 C34 H34 120.0 . . ?
C34 C35 C36 120.0 . . ?
C34 C35 H35 120.0 . . ?
C36 C35 H35 120.0 . . ?
C35 C36 C31 120.0 . . ?
C35 C36 H36 120.0 . . ?
C31 C36 H36 120.0 . . ?
C31 C37 H37A 109.5 . . ?
C31 C37 H37B 109.5 . . ?
H37A C37 H37B 109.5 . . ?
C31 C37 H37C 109.5 . . ?
H37A C37 H37C 109.5 . . ?
H37B C37 H37C 109.5 . . ?

loop_
_geom_bond_atom_site_label_1
_geom_bond_atom_site_label_2
_geom_bond_distance
_geom_bond_site_symmetry_2
_geom_bond_publ_flag
Cu3 N7 1.8734(16) . ?
Cu3 N5 1.8742(16) . ?
Cu3 N6 2.4168(18) 2_666 ?
Cu2 N4 1.8952(17) . ?
Cu2 N2 1.8982(17) . ?
Cu2 N3 2.326(2) 2_665 ?
Cu1 N1 1.8527(17) . ?
Cu1 N8 1.8559(17) . ?
S1 C13 1.7475(19) . ?
S1 C16 1.768(2) . ?
S2 C3 1.749(2) . ?
S2 C6 1.770(2) . ?
S3 C23 1.747(2) . ?
S3 C26 1.760(2) . ?
N5 C14 1.340(2) . ?
N5 N4 1.381(2) . ?
N4 C12 1.338(2) . ?
N6 C19 1.334(3) . ?
N6 C18 1.337(3) . ?
N2 C4 1.336(3) . ?
N2 N1 1.384(2) . ?
N1 C2 1.343(3) . ?
N3 C9 1.333(3) . ?
N3 C8 1.336(3) . ?
N8 C24 1.343(3) . ?
N8 N7 1.378(2) . ?
N7 C22 1.333(3) . ?
N9 C28 1.334(3) . ?
N9 C29 1.342(3) . ?
C15 C14 1.496(3) . ?
C15 H15A 0.9800 . ?
C15 H15B 0.9800 . ?
C15 H15C 0.9800 . ?
C14 C13 1.394(3) . ?
C13 C12 1.395(3) . ?
C12 C11 1.494(3) . ?
C11 H11A 0.9800 . ?
C11 H11B 0.9800 . ?
C11 H11C 0.9800 . ?
C16 C17 1.390(3) . ?
C16 C20 1.397(3) . ?
C17 C18 1.380(3) . ?
C17 H17 0.9500 . ?
C18 H18 0.9500 . ?
C19 C20 1.383(3) . ?
C19 H19 0.9500 . ?
C20 H20 0.9500 . ?
C5 C4 1.493(3) . ?
C5 H5A 0.9800 . ?
C5 H5B 0.9800 . ?
C5 H5C 0.9800 . ?
C4 C3 1.398(3) . ?
C3 C2 1.393(3) . ?
C2 C1 1.486(3) . ?
C1 H1A 0.9800 . ?
C1 H1B 0.9800 . ?
C1 H1C 0.9800 . ?
C6 C10 1.383(3) . ?
C6 C7 1.390(3) . ?
C7 C8 1.379(3) . ?
C7 H7 0.9500 . ?
C8 H8 0.9500 . ?
C9 C10 1.378(4) . ?
C9 H9 0.9500 . ?
C10 H10 0.9500 . ?
C25 C24 1.490(3) . ?
C25 H25A 0.9800 . ?
C25 H25B 0.9800 . ?
C25 H25C 0.9800 . ?
C24 C23 1.389(3) . ?
C23 C22 1.399(3) . ?
C22 C21 1.491(3) . ?
C21 H21A 0.9800 . ?
C21 H21B 0.9800 . ?
C21 H21C 0.9800 . ?
C26 C30 1.382(3) . ?
C26 C27 1.394(3) . ?
C27 C28 1.377(3) . ?
C27 H27 0.9500 . ?
C28 H28 0.9500 . ?
C29 C30 1.380(3) . ?
C29 H29 0.9500 . ?
C30 H30 0.9500 . ?
C31 C32 1.3900 . ?
C31 C36 1.3900 . ?
C31 C37 1.511(8) . ?
C32 C33 1.3900 . ?
C32 H32 0.9500 . ?
C33 C34 1.3900 . ?
C33 H33 0.9500 . ?
C34 C35 1.3900 . ?
C34 H34 0.9500 . ?
C35 C36 1.3900 . ?
C35 H35 0.9500 . ?
C36 H36 0.9500 . ?
C37 H37A 0.9800 . ?
C37 H37B 0.9800 . ?
C37 H37C 0.9800 . ?

loop_
_geom_torsion_atom_site_label_1
_geom_torsion_atom_site_label_2
_geom_torsion_atom_site_label_3
_geom_torsion_atom_site_label_4
_geom_torsion
_geom_torsion_site_symmetry_1
_geom_torsion_site_symmetry_2
_geom_torsion_site_symmetry_3
_geom_torsion_site_symmetry_4
_geom_torsion_publ_flag
N6 Cu3 N5 C14 -62.01(18) 2_666 . . . ?
N6 Cu3 N5 N4 95.59(14) 2_666 . . . ?
C14 N5 N4 C12 -0.3(2) . . . . ?
Cu3 N5 N4 C12 -162.13(13) . . . . ?
C14 N5 N4 Cu2 174.06(13) . . . . ?
Cu3 N5 N4 Cu2 12.26(19) . . . . ?
N2 Cu2 N4 C12 -108.2(3) . . . . ?
N3 Cu2 N4 C12 65.10(18) 2_665 . . . ?
N2 Cu2 N4 N5 78.7(3) . . . . ?
N3 Cu2 N4 N5 -107.97(15) 2_665 . . . ?
N4 Cu2 N2 C4 104.6(3) . . . . ?
N3 Cu2 N2 C4 -68.7(2) 2_665 . . . ?
N4 Cu2 N2 N1 -90.2(3) . . . . ?
N3 Cu2 N2 N1 96.48(15) 2_665 . . . ?
C4 N2 N1 C2 0.5(2) . . . . ?
Cu2 N2 N1 C2 -168.01(14) . . . . ?
C4 N2 N1 Cu1 177.38(13) . . . . ?
Cu2 N2 N1 Cu1 8.9(2) . . . . ?
C24 N8 N7 C22 0.4(2) . . . . ?
Cu1 N8 N7 C22 179.32(13) . . . . ?
C24 N8 N7 Cu3 172.91(13) . . . . ?
Cu1 N8 N7 Cu3 -8.2(2) . . . . ?
N6 Cu3 N7 C22 62.70(19) 2_666 . . . ?
N6 Cu3 N7 N8 -107.94(15) 2_666 . . . ?
N4 N5 C14 C13 -0.4(2) . . . . ?
Cu3 N5 C14 C13 159.17(14) . . . . ?
N4 N5 C14 C15 175.93(17) . . . . ?
Cu3 N5 C14 C15 -24.5(3) . . . . ?
N5 C14 C13 C12 0.9(2) . . . . ?
C15 C14 C13 C12 -175.0(2) . . . . ?
N5 C14 C13 S1 -178.58(15) . . . . ?
C15 C14 C13 S1 5.6(3) . . . . ?
C16 S1 C13 C14 101.02(19) . . . . ?
C16 S1 C13 C12 -78.33(19) . . . . ?
N5 N4 C12 C13 0.9(2) . . . . ?
Cu2 N4 C12 C13 -172.91(14) . . . . ?
N5 N4 C12 C11 -179.44(17) . . . . ?
Cu2 N4 C12 C11 6.8(3) . . . . ?
C14 C13 C12 N4 -1.1(2) . . . . ?
S1 C13 C12 N4 178.37(15) . . . . ?
C14 C13 C12 C11 179.3(2) . . . . ?
S1 C13 C12 C11 -1.3(3) . . . . ?
C13 S1 C16 C17 -3.52(19) . . . . ?
C13 S1 C16 C20 176.66(16) . . . . ?
C20 C16 C17 C18 1.5(3) . . . . ?
S1 C16 C17 C18 -178.36(16) . . . . ?
C19 N6 C18 C17 -0.8(3) . . . . ?
Cu3 N6 C18 C17 158.83(17) 2_666 . . . ?
C16 C17 C18 N6 -0.5(3) . . . . ?
C18 N6 C19 C20 1.3(3) . . . . ?
Cu3 N6 C19 C20 -159.59(17) 2_666 . . . ?
N6 C19 C20 C16 -0.3(3) . . . . ?
C17 C16 C20 C19 -1.1(3) . . . . ?
S1 C16 C20 C19 178.77(16) . . . . ?
N1 N2 C4 C3 -0.7(2) . . . . ?
Cu2 N2 C4 C3 165.60(15) . . . . ?
N1 N2 C4 C5 179.60(18) . . . . ?
Cu2 N2 C4 C5 -14.1(3) . . . . ?
N2 C4 C3 C2 0.7(2) . . . . ?
C5 C4 C3 C2 -179.7(2) . . . . ?
N2 C4 C3 S2 -173.41(15) . . . . ?
C5 C4 C3 S2 6.2(3) . . . . ?
C6 S2 C3 C2 -93.5(2) . . . . ?
C6 S2 C3 C4 79.3(2) . . . . ?
N2 N1 C2 C3 -0.1(2) . . . . ?
Cu1 N1 C2 C3 -176.52(15) . . . . ?
N2 N1 C2 C1 -179.55(18) . . . . ?
Cu1 N1 C2 C1 4.0(3) . . . . ?
C4 C3 C2 N1 -0.3(2) . . . . ?
S2 C3 C2 N1 173.72(15) . . . . ?
C4 C3 C2 C1 179.1(2) . . . . ?
S2 C3 C2 C1 -6.9(3) . . . . ?
C3 S2 C6 C10 9.0(2) . . . . ?
C3 S2 C6 C7 -171.26(18) . . . . ?
C10 C6 C7 C8 -0.1(3) . . . . ?
S2 C6 C7 C8 -179.85(17) . . . . ?
C9 N3 C8 C7 0.3(4) . . . . ?
Cu2 N3 C8 C7 -176.71(18) 2_665 . . . ?
C6 C7 C8 N3 -0.5(4) . . . . ?
C8 N3 C9 C10 0.4(5) . . . . ?
Cu2 N3 C9 C10 177.5(3) 2_665 . . . ?
N3 C9 C10 C6 -0.9(6) . . . . ?
C7 C6 C10 C9 0.8(4) . . . . ?
S2 C6 C10 C9 -179.5(3) . . . . ?
N7 N8 C24 C23 0.0(2) . . . . ?
Cu1 N8 C24 C23 -178.66(15) . . . . ?
N7 N8 C24 C25 -179.44(19) . . . . ?
Cu1 N8 C24 C25 1.9(3) . . . . ?
N8 C24 C23 C22 -0.5(2) . . . . ?
C25 C24 C23 C22 179.0(2) . . . . ?
N8 C24 C23 S3 -178.89(15) . . . . ?
C25 C24 C23 S3 0.5(3) . . . . ?
C26 S3 C23 C24 -100.80(19) . . . . ?
C26 S3 C23 C22 81.1(2) . . . . ?
N8 N7 C22 C23 -0.7(2) . . . . ?
Cu3 N7 C22 C23 -172.25(14) . . . . ?
N8 N7 C22 C21 179.17(18) . . . . ?
Cu3 N7 C22 C21 7.6(3) . . . . ?
C24 C23 C22 N7 0.7(2) . . . . ?
S3 C23 C22 N7 179.09(15) . . . . ?
C24 C23 C22 C21 -179.2(2) . . . . ?
S3 C23 C22 C21 -0.8(3) . . . . ?
C23 S3 C26 C30 -11.6(2) . . . . ?
C23 S3 C26 C27 171.13(16) . . . . ?
C30 C26 C27 C28 -1.8(3) . . . . ?
S3 C26 C27 C28 175.69(18) . . . . ?
C29 N9 C28 C27 1.8(4) . . . . ?
C26 C27 C28 N9 -0.1(4) . . . . ?
C28 N9 C29 C30 -1.7(4) . . . . ?
N9 C29 C30 C26 -0.1(4) . . . . ?
C27 C26 C30 C29 1.8(3) . . . . ?
S3 C26 C30 C29 -175.44(18) . . . . ?
C36 C31 C32 C33 0.0 . . . . ?
C37 C31 C32 C33 179.4(9) . . . . ?
C31 C32 C33 C34 0.0 . . . . ?
C32 C33 C34 C35 0.0 . . . . ?
C33 C34 C35 C36 0.0 . . . . ?
C34 C35 C36 C31 0.0 . . . . ?
C32 C31 C36 C35 0.0 . . . . ?
C37 C31 C36 C35 -179.3(10) . . . . ?
